data_7233272
loop_
_publ_author_name
'Long, Bing-Fan'
'Wang, Meng-Fan'
'Huang, Qin'
'Yin, Xian-Hong'
'Young, David James'
'Hu, Fei-Long'
'Mi, Yan'

_publ_section_title
;
 A pillar-layer strategy to construct 2D polycatenated coordination
 polymers for luminescence detection of Cr2O72&#x2212; and CrO42&#x2212;
 in aqueous solution
;
_journal_issue 33
_journal_name_full CrystEngComm
_journal_page_first 4943
_journal_paper_doi 10.1039/C9CE00825J
_journal_volume 21
_journal_year 2019
_chemical_formula_sum 'C64 H48 N2 O12 Zn2'
_chemical_formula_weight 1167.78
_space_group_crystal_system triclinic
_space_group_IT_number 2
_space_group_name_Hall '-P 1'
_space_group_name_H-M_alt 'P -1'
_symmetry_space_group_name_Hall '-P 1'
_symmetry_space_group_name_H-M 'P -1'
_atom_sites_solution_hydrogens geom
_audit_creation_method SHELXL-2017/1
_audit_update_record
;
2019-06-27 deposited with the CCDC.    2019-07-11 downloaded from the CCDC.
;
_cell_angle_alpha 107.447(9)
_cell_angle_beta 107.199(10)
_cell_angle_gamma 98.981(9)
_cell_formula_units_Z 2
_cell_length_a 12.900(9)
_cell_length_b 17.379(12)
_cell_length_c 19.453(13)
_cell_measurement_reflns_used 2536
_cell_measurement_temperature 296(2)
_cell_measurement_theta_max 36.02
_cell_measurement_theta_min 2.15
_cell_volume 3828(5)
_computing_structure_refinement 'SHELXL-2017/1 (Sheldrick, 2017)'
_diffrn_ambient_temperature 296(2)
_diffrn_measured_fraction_theta_full 0.986
_diffrn_measured_fraction_theta_max 0.986
_diffrn_measurement_device_type 'CCD area detector'
_diffrn_radiation_type MoK\a
_diffrn_radiation_wavelength 0.71073
_diffrn_reflns_av_R_equivalents 0.0500
_diffrn_reflns_av_unetI/netI 0.1287
_diffrn_reflns_Laue_measured_fraction_full 0.986
_diffrn_reflns_Laue_measured_fraction_max 0.986
_diffrn_reflns_limit_h_max 15
_diffrn_reflns_limit_h_min -15
_diffrn_reflns_limit_k_max 18
_diffrn_reflns_limit_k_min -20
_diffrn_reflns_limit_l_max 23
_diffrn_reflns_limit_l_min -17
_diffrn_reflns_number 20840
_diffrn_reflns_point_group_measured_fraction_full 0.986
_diffrn_reflns_point_group_measured_fraction_max 0.986
_diffrn_reflns_theta_full 25.000
_diffrn_reflns_theta_max 25.000
_diffrn_reflns_theta_min 1.692
_exptl_absorpt_coefficient_mu 0.675
_exptl_crystal_colour yellow
_exptl_crystal_density_diffrn 1.013
_exptl_crystal_description block
_exptl_crystal_F_000 1204
_refine_diff_density_max 0.574
_refine_diff_density_min -0.384
_refine_diff_density_rms 0.056
_refine_ls_extinction_method none
_refine_ls_goodness_of_fit_ref 0.879
_refine_ls_hydrogen_treatment constr
_refine_ls_matrix_type full
_refine_ls_number_parameters 721
_refine_ls_number_reflns 13305
_refine_ls_number_restraints 6
_refine_ls_restrained_S_all 0.881
_refine_ls_R_factor_all 0.1206
_refine_ls_R_factor_gt 0.0587
_refine_ls_shift/su_max 0.000
_refine_ls_shift/su_mean 0.000
_refine_ls_structure_factor_coef Fsqd
_refine_ls_weighting_details 'w=1/[\s^2^(Fo^2^)+(0.1216P)^2^] where P=(Fo^2^+2Fc^2^)/3'
_refine_ls_weighting_scheme calc
_refine_ls_wR_factor_gt 0.1614
_refine_ls_wR_factor_ref 0.2000
_reflns_Friedel_coverage 0.000
_reflns_number_gt 6775
_reflns_number_total 13305
_reflns_threshold_expression 'I > 2\s(I)'
_cod_data_source_file c9ce00825j2.cif
_cod_data_source_block 20181128_bpeb_l_0m_sq
_cod_depositor_comments 'Adding full bibliography for 7233269--7233274.cif.'
_cod_original_cell_volume 3829(4)
_cod_database_code 7233272
_shelx_shelxl_version_number 2017/1
_shelx_space_group_comment
;
The symmetry employed for this shelxl refinement is uniquely defined
by the following loop, which should always be used as a source of
symmetry information in preference to the above space-group names.
They are only intended as comments.
;

loop_
_space_group_symop_operation_xyz
'x, y, z'
'-x, -y, -z'

loop_
_atom_site_label
_atom_site_type_symbol
_atom_site_fract_x
_atom_site_fract_y
_atom_site_fract_z
_atom_site_U_iso_or_equiv
_atom_site_adp_type
_atom_site_occupancy
_atom_site_site_symmetry_order
_atom_site_calc_flag
_atom_site_refinement_flags_posn
_atom_site_refinement_flags_adp
C1 C 0.2148(4) 0.3273(3) -0.0632(3) 0.0639(16) Uani 1 1 d . .
H1 H 0.189539 0.275246 -0.060972 0.077 Uiso 1 1 calc R U
C2 C 0.1407(4) 0.3748(3) -0.0729(4) 0.0670(17) Uani 1 1 d . .
H2 H 0.066783 0.354498 -0.077815 0.080 Uiso 1 1 calc R U
C3 C 0.1751(4) 0.4532(3) -0.0755(3) 0.0500(13) Uani 1 1 d . .
C4 C 0.2851(4) 0.4769(3) -0.0710(3) 0.0592(15) Uani 1 1 d . .
H4 H 0.312131 0.528047 -0.074215 0.071 Uiso 1 1 calc R U
C5 C 0.3543(4) 0.4261(3) -0.0620(3) 0.0583(15) Uani 1 1 d . .
H5 H 0.427579 0.443829 -0.059546 0.070 Uiso 1 1 calc R U
C6 C 0.0980(4) 0.5062(3) -0.0821(3) 0.0579(15) Uani 1 1 d . .
H6 H 0.023845 0.482884 -0.089267 0.069 Uiso 1 1 calc R U
C7 C 0.1236(4) 0.5837(3) -0.0789(3) 0.0524(13) Uani 1 1 d . .
H7 H 0.196952 0.605764 -0.074204 0.063 Uiso 1 1 calc R U
C8 C 0.0495(4) 0.6387(3) -0.0820(3) 0.0506(13) Uani 1 1 d . .
C9 C 0.0878(4) 0.7176(3) -0.0844(3) 0.0631(15) Uani 1 1 d . .
H9 H 0.159809 0.733350 -0.084909 0.076 Uiso 1 1 calc R U
C10 C 0.0215(4) 0.7718(3) -0.0860(3) 0.0625(15) Uani 1 1 d . .
H10 H 0.050313 0.824086 -0.086395 0.075 Uiso 1 1 calc R U
C11 C -0.0879(4) 0.7508(3) -0.0871(3) 0.0559(14) Uani 1 1 d . .
C12 C -0.1275(5) 0.6711(3) -0.0897(3) 0.0618(15) Uani 1 1 d . .
H12 H -0.201788 0.653727 -0.093832 0.074 Uiso 1 1 calc R U
C13 C -0.0624(4) 0.6170(3) -0.0865(3) 0.0617(15) Uani 1 1 d . .
H13 H -0.092616 0.564316 -0.087408 0.074 Uiso 1 1 calc R U
C14 C -0.1608(5) 0.8079(3) -0.0852(3) 0.0630(15) Uani 1 1 d . .
H14 H -0.232664 0.787041 -0.086720 0.076 Uiso 1 1 calc R U
C15 C -0.1345(5) 0.8850(3) -0.0817(3) 0.0614(15) Uani 1 1 d . .
H15 H -0.063931 0.905339 -0.082506 0.074 Uiso 1 1 calc R U
C16 C -0.2069(4) 0.9427(3) -0.0764(3) 0.0545(14) Uani 1 1 d . .
C17 C -0.1706(5) 1.0211(3) -0.0754(3) 0.0690(17) Uani 1 1 d . .
H17 H -0.101840 1.036687 -0.080620 0.083 Uiso 1 1 calc R U
C18 C -0.2331(5) 1.0766(3) -0.0670(3) 0.0653(16) Uani 1 1 d . .
H18 H -0.205051 1.129386 -0.066718 0.078 Uiso 1 1 calc R U
C19 C -0.3695(5) 0.9837(3) -0.0599(3) 0.0635(16) Uani 1 1 d . .
H19 H -0.438257 0.969942 -0.054233 0.076 Uiso 1 1 calc R U
C20 C -0.3106(5) 0.9249(3) -0.0688(3) 0.0602(15) Uani 1 1 d . .
H20 H -0.340498 0.872144 -0.069764 0.072 Uiso 1 1 calc R U
C21 C 0.6259(4) 0.2118(4) 0.1076(4) 0.0597(15) Uani 1 1 d . .
C22 C 0.6648(4) 0.2598(3) 0.1905(3) 0.0538(13) Uani 1 1 d . .
C23 C 0.7039(5) 0.3454(3) 0.2199(4) 0.0639(16) Uani 1 1 d . .
H23 H 0.705226 0.373364 0.186114 0.077 Uiso 1 1 calc R U
C24 C 0.7409(5) 0.3912(4) 0.2977(4) 0.0717(17) Uani 1 1 d . .
H24 H 0.766005 0.449227 0.315624 0.086 Uiso 1 1 calc R U
C25 C 0.7412(5) 0.3518(4) 0.3490(3) 0.0629(15) Uani 1 1 d . .
C26 C 0.7041(5) 0.2647(4) 0.3204(4) 0.0770(18) Uani 1 1 d . .
H26 H 0.703984 0.236777 0.354382 0.092 Uiso 1 1 calc R U
C27 C 0.6683(5) 0.2205(4) 0.2435(4) 0.0709(17) Uani 1 1 d . .
H27 H 0.645387 0.162327 0.225640 0.085 Uiso 1 1 calc R U
C28 C 0.8124(6) 0.4784(4) 0.4583(4) 0.089(2) Uani 1 1 d . .
H28A H 0.750076 0.500278 0.438279 0.107 Uiso 1 1 calc R U
H28B H 0.872805 0.497716 0.442282 0.107 Uiso 1 1 calc R U
C29 C 0.8523(6) 0.5105(4) 0.5445(4) 0.0717(17) Uani 1 1 d . .
C30 C 0.9458(6) 0.5775(4) 0.5877(4) 0.085(2) Uani 1 1 d . .
H30 H 0.985888 0.600574 0.562743 0.102 Uiso 1 1 calc R U
C31 C 0.9810(6) 0.6111(4) 0.6666(4) 0.088(2) Uani 1 1 d . .
H31 H 1.045418 0.655539 0.695014 0.106 Uiso 1 1 calc R U
C32 C 0.9217(5) 0.5791(4) 0.7029(4) 0.0801(18) Uani 1 1 d . .
H32 H 0.944119 0.603863 0.756332 0.096 Uiso 1 1 calc R U
C33 C 0.8315(5) 0.5129(4) 0.6644(4) 0.0733(17) Uani 1 1 d . .
C34 C 0.7962(6) 0.4771(4) 0.5833(4) 0.0839(19) Uani 1 1 d . .
H34 H 0.734313 0.430520 0.555813 0.101 Uiso 1 1 calc R U
C35 C 0.7642(6) 0.4831(4) 0.7069(4) 0.095(2) Uani 1 1 d . .
H35A H 0.758279 0.530777 0.745740 0.114 Uiso 1 1 calc R U
H35B H 0.688712 0.450984 0.671043 0.114 Uiso 1 1 calc R U
C36 C 0.7691(5) 0.4011(3) 0.7852(3) 0.0617(15) Uani 1 1 d . .
C37 C 0.6845(5) 0.4273(3) 0.8073(4) 0.0758(19) Uani 1 1 d . .
H37 H 0.659256 0.470515 0.794963 0.091 Uiso 1 1 calc R U
C38 C 0.6370(5) 0.3888(3) 0.8481(3) 0.0711(17) Uani 1 1 d . .
H38 H 0.580826 0.407651 0.863472 0.085 Uiso 1 1 calc R U
C39 C 0.6696(4) 0.3252(3) 0.8662(3) 0.0492(13) Uani 1 1 d . .
C40 C 0.7566(5) 0.3005(3) 0.8446(4) 0.0713(18) Uani 1 1 d . .
H40 H 0.781972 0.257493 0.857221 0.086 Uiso 1 1 calc R U
C41 C 0.8051(5) 0.3379(4) 0.8055(4) 0.0768(18) Uani 1 1 d . .
H41 H 0.863592 0.320495 0.792311 0.092 Uiso 1 1 calc R U
C42 C 0.6118(4) 0.2815(3) 0.9053(3) 0.0526(13) Uani 1 1 d . .
C43 C 0.3406(4) 0.1067(3) -0.0932(3) 0.0507(13) Uani 1 1 d . .
C44 C 0.2284(4) 0.0462(3) -0.1326(3) 0.0532(13) Uani 1 1 d . .
C45 C 0.1318(5) 0.0715(3) -0.1467(4) 0.0796(19) Uani 1 1 d . .
H45 H 0.137187 0.128536 -0.128959 0.096 Uiso 1 1 calc R U
C46 C 0.0273(5) 0.0162(4) -0.1859(4) 0.088(2) Uani 1 1 d . .
H46 H -0.036842 0.035358 -0.196360 0.105 Uiso 1 1 calc R U
C47 C 0.0185(5) -0.0689(4) -0.2097(4) 0.0761(18) Uani 1 1 d . .
C48 C 0.1131(5) -0.0962(3) -0.1954(4) 0.0765(19) Uani 1 1 d . .
H48 H 0.107438 -0.153297 -0.210945 0.092 Uiso 1 1 calc R U
C49 C 0.2170(5) -0.0390(3) -0.1578(3) 0.0678(16) Uani 1 1 d . .
H49 H 0.281335 -0.058146 -0.149120 0.081 Uiso 1 1 calc R U
C50 C -0.1094(6) -0.2040(4) -0.2807(4) 0.102(2) Uani 1 1 d . .
H50A H -0.087183 -0.226515 -0.240242 0.123 Uiso 1 1 calc R U
H50B H -0.066511 -0.217924 -0.313871 0.123 Uiso 1 1 calc R U
C51 C -0.2364(6) -0.2395(4) -0.3277(4) 0.0829(19) Uani 1 1 d . .
C52 C -0.3169(7) -0.2185(6) -0.3002(5) 0.131(3) Uani 1 1 d . .
H52 H -0.296467 -0.179814 -0.250322 0.157 Uiso 1 1 calc R U
C53 C -0.4282(7) -0.2539(7) -0.3455(6) 0.128(3) Uani 1 1 d . .
H53 H -0.482586 -0.239292 -0.325531 0.154 Uiso 1 1 calc R U
C54 C -0.4605(8) -0.3081(6) -0.4167(6) 0.134(3) Uani 1 1 d . .
H54 H -0.536504 -0.332367 -0.446830 0.160 Uiso 1 1 calc R U
C55 C -0.3806(10) -0.3272(7) -0.4443(6) 0.179(6) Uani 1 1 d . .
C56 C -0.2711(8) -0.2967(6) -0.4005(5) 0.131(3) Uani 1 1 d . .
H56 H -0.218095 -0.315073 -0.420200 0.157 Uiso 1 1 calc R U
C57 C -0.4360(10) -0.4170(6) -0.5203(7) 0.183(4) Uani 1 1 d . U
H57A H -0.404644 -0.461453 -0.510035 0.220 Uiso 1 1 calc R U
H57B H -0.517422 -0.434700 -0.536992 0.220 Uiso 1 1 calc R U
C58 C -0.4449(6) -0.4585(4) -0.6421(4) 0.086(2) Uani 1 1 d . .
C59 C -0.5163(6) -0.5376(5) -0.6700(4) 0.094(2) Uani 1 1 d . .
H59 H -0.545028 -0.556295 -0.637610 0.113 Uiso 1 1 calc R U
C60 C -0.5457(5) -0.5897(4) -0.7469(4) 0.0815(19) Uani 1 1 d . .
H60 H -0.596160 -0.642314 -0.766033 0.098 Uiso 1 1 calc R U
C61 C -0.4998(4) -0.5635(3) -0.7950(3) 0.0600(15) Uani 1 1 d . .
C62 C -0.4258(5) -0.4835(4) -0.7643(4) 0.0723(17) Uani 1 1 d . .
H62 H -0.393744 -0.464681 -0.795310 0.087 Uiso 1 1 calc R U
C63 C -0.3996(6) -0.4320(4) -0.6886(4) 0.0806(18) Uani 1 1 d . .
H63 H -0.350522 -0.378822 -0.669270 0.097 Uiso 1 1 calc R U
C64 C -0.5250(4) -0.6192(3) -0.8742(3) 0.0549(14) Uani 1 1 d . .
N1 N 0.3221(3) 0.3521(2) -0.0566(2) 0.0490(11) Uani 1 1 d . .
N2 N -0.3323(4) 1.0601(2) -0.0592(3) 0.0545(11) Uani 1 1 d . .
O1 O 0.6159(3) 0.2484(2) 0.0600(2) 0.0686(11) Uani 1 1 d . .
O2 O 0.6007(4) 0.1332(2) 0.0824(2) 0.0825(12) Uani 1 1 d . .
O3 O 0.7776(4) 0.3908(3) 0.4278(2) 0.0800(12) Uani 1 1 d . .
O4 O 0.8184(3) 0.4323(2) 0.7429(3) 0.0820(12) Uani 1 1 d . .
O5 O 0.5418(3) 0.3121(2) 0.9286(2) 0.0596(10) Uani 1 1 d . .
O6 O 0.6354(3) 0.2149(2) 0.9097(2) 0.0633(10) Uani 1 1 d . .
O7 O 0.3441(3) 0.18230(19) -0.0632(2) 0.0647(10) Uani 1 1 d . .
O8 O 0.4268(3) 0.08028(19) -0.0924(2) 0.0644(10) Uani 1 1 d . .
O9 O -0.0916(4) -0.1182(3) -0.2492(3) 0.1017(15) Uani 1 1 d . .
O10 O -0.4061(6) -0.3953(5) -0.5661(3) 0.161(3) Uani 1 1 d . .
O11 O -0.5927(3) -0.6896(2) -0.9032(2) 0.0679(10) Uani 1 1 d . .
O12 O -0.4759(3) -0.5951(2) -0.9139(2) 0.0648(10) Uani 1 1 d . .
Zn1 Zn 0.58187(5) 0.14688(3) -0.03714(4) 0.0502(2) Uani 1 1 d . .
Zn2 Zn 0.44697(5) 0.29639(3) -0.01024(4) 0.0511(2) Uani 1 1 d . .

loop_
_atom_site_aniso_label
_atom_site_aniso_U_11
_atom_site_aniso_U_22
_atom_site_aniso_U_33
_atom_site_aniso_U_23
_atom_site_aniso_U_13
_atom_site_aniso_U_12
C1 0.058(4) 0.047(3) 0.105(5) 0.038(3) 0.040(4) 0.022(3)
C2 0.057(4) 0.050(3) 0.113(5) 0.039(3) 0.043(4) 0.025(3)
C3 0.045(3) 0.043(2) 0.069(4) 0.023(2) 0.022(3) 0.024(2)
C4 0.053(3) 0.043(3) 0.098(5) 0.034(3) 0.035(3) 0.026(2)
C5 0.049(3) 0.056(3) 0.090(5) 0.037(3) 0.038(3) 0.023(2)
C6 0.048(3) 0.051(3) 0.084(4) 0.028(3) 0.029(3) 0.026(2)
C7 0.051(3) 0.049(3) 0.068(4) 0.028(3) 0.026(3) 0.025(2)
C8 0.049(3) 0.045(3) 0.059(4) 0.015(2) 0.018(3) 0.026(2)
C9 0.051(3) 0.052(3) 0.090(5) 0.023(3) 0.030(3) 0.021(2)
C10 0.062(4) 0.050(3) 0.093(5) 0.035(3) 0.036(4) 0.030(3)
C11 0.056(3) 0.052(3) 0.066(4) 0.021(3) 0.023(3) 0.032(2)
C12 0.060(4) 0.059(3) 0.084(4) 0.034(3) 0.034(3) 0.036(3)
C13 0.068(4) 0.048(3) 0.087(5) 0.029(3) 0.042(4) 0.029(3)
C14 0.063(4) 0.053(3) 0.079(4) 0.025(3) 0.028(3) 0.030(3)
C15 0.065(4) 0.059(3) 0.074(4) 0.030(3) 0.031(3) 0.035(3)
C16 0.052(3) 0.054(3) 0.053(4) 0.014(3) 0.013(3) 0.026(3)
C17 0.064(4) 0.058(3) 0.111(5) 0.043(3) 0.048(4) 0.033(3)
C18 0.061(4) 0.052(3) 0.097(5) 0.032(3) 0.035(4) 0.032(3)
C19 0.064(4) 0.059(3) 0.098(5) 0.043(3) 0.049(4) 0.034(3)
C20 0.071(4) 0.052(3) 0.080(4) 0.039(3) 0.037(4) 0.030(3)
C21 0.042(3) 0.072(4) 0.073(5) 0.026(4) 0.026(3) 0.025(3)
C22 0.051(3) 0.063(3) 0.054(4) 0.024(3) 0.021(3) 0.026(3)
C23 0.076(4) 0.055(3) 0.067(5) 0.026(3) 0.031(4) 0.020(3)
C24 0.089(5) 0.069(4) 0.067(5) 0.032(4) 0.030(4) 0.030(3)
C25 0.061(4) 0.084(4) 0.053(4) 0.031(3) 0.024(3) 0.024(3)
C26 0.104(5) 0.073(4) 0.071(5) 0.036(3) 0.046(4) 0.022(3)
C27 0.083(5) 0.064(3) 0.068(5) 0.025(3) 0.030(4) 0.022(3)
C28 0.120(6) 0.080(4) 0.080(6) 0.038(4) 0.043(5) 0.031(4)
C29 0.092(5) 0.079(4) 0.056(5) 0.032(3) 0.033(4) 0.029(4)
C30 0.102(6) 0.085(4) 0.091(6) 0.042(4) 0.054(5) 0.033(4)
C31 0.093(5) 0.095(5) 0.073(6) 0.030(4) 0.029(5) 0.018(4)
C32 0.074(5) 0.096(5) 0.066(5) 0.030(4) 0.026(4) 0.014(4)
C33 0.068(4) 0.101(5) 0.070(5) 0.046(4) 0.034(4) 0.028(4)
C34 0.083(5) 0.106(5) 0.074(5) 0.051(4) 0.027(4) 0.024(4)
C35 0.099(5) 0.116(5) 0.112(6) 0.073(5) 0.060(5) 0.044(4)
C36 0.064(4) 0.063(3) 0.076(4) 0.032(3) 0.040(4) 0.021(3)
C37 0.083(4) 0.072(4) 0.118(6) 0.057(4) 0.063(4) 0.047(3)
C38 0.085(4) 0.075(4) 0.096(5) 0.050(4) 0.061(4) 0.046(3)
C39 0.052(3) 0.047(3) 0.062(4) 0.024(2) 0.030(3) 0.022(2)
C40 0.076(4) 0.075(4) 0.107(5) 0.056(4) 0.058(4) 0.046(3)
C41 0.076(4) 0.089(4) 0.105(5) 0.050(4) 0.059(4) 0.050(3)
C42 0.048(3) 0.052(3) 0.064(4) 0.021(3) 0.025(3) 0.023(2)
C43 0.052(3) 0.044(3) 0.056(4) 0.026(3) 0.012(3) 0.012(2)
C44 0.046(3) 0.053(3) 0.065(4) 0.027(3) 0.018(3) 0.018(2)
C45 0.057(4) 0.051(3) 0.120(6) 0.020(3) 0.025(4) 0.022(3)
C46 0.049(4) 0.066(4) 0.133(6) 0.020(4) 0.025(4) 0.023(3)
C47 0.049(4) 0.065(4) 0.097(5) 0.021(3) 0.016(4) 0.005(3)
C48 0.052(4) 0.040(3) 0.111(6) 0.020(3) 0.003(4) 0.009(3)
C49 0.057(4) 0.050(3) 0.091(5) 0.027(3) 0.016(4) 0.017(3)
C50 0.097(6) 0.076(4) 0.111(6) 0.018(4) 0.031(5) 0.010(4)
C51 0.071(5) 0.098(5) 0.060(5) 0.020(4) 0.015(4) 0.006(4)
C52 0.088(7) 0.186(9) 0.072(6) -0.003(5) 0.026(5) 0.013(6)
C53 0.064(6) 0.204(10) 0.123(8) 0.066(8) 0.042(6) 0.028(6)
C54 0.091(7) 0.110(7) 0.118(9) 0.013(6) -0.025(7) -0.012(5)
C55 0.125(9) 0.180(10) 0.098(8) -0.065(7) -0.043(7) 0.076(8)
C56 0.091(6) 0.179(8) 0.075(6) -0.004(6) -0.002(5) 0.069(6)
C57 0.168(8) 0.129(7) 0.229(9) 0.047(7) 0.052(7) 0.054(6)
C58 0.124(6) 0.095(5) 0.064(5) 0.036(4) 0.050(5) 0.049(5)
C59 0.125(6) 0.102(5) 0.092(6) 0.050(5) 0.069(5) 0.042(5)
C60 0.090(5) 0.078(4) 0.095(5) 0.036(4) 0.052(5) 0.028(3)
C61 0.057(4) 0.059(3) 0.071(4) 0.026(3) 0.028(3) 0.022(3)
C62 0.077(4) 0.072(4) 0.084(5) 0.037(4) 0.038(4) 0.030(3)
C63 0.098(5) 0.061(3) 0.073(5) 0.016(3) 0.026(4) 0.022(3)
C64 0.044(3) 0.055(3) 0.068(4) 0.022(3) 0.020(3) 0.019(3)
N1 0.046(3) 0.046(2) 0.068(3) 0.025(2) 0.027(2) 0.0251(18)
N2 0.057(3) 0.051(2) 0.076(3) 0.034(2) 0.033(3) 0.029(2)
O1 0.086(3) 0.070(2) 0.061(3) 0.030(2) 0.033(2) 0.028(2)
O2 0.097(3) 0.065(3) 0.078(3) 0.023(2) 0.021(3) 0.030(2)
O3 0.102(3) 0.083(3) 0.060(3) 0.032(2) 0.031(3) 0.025(2)
O4 0.093(3) 0.086(3) 0.106(4) 0.059(3) 0.062(3) 0.033(2)
O5 0.067(2) 0.066(2) 0.079(3) 0.045(2) 0.044(2) 0.0373(19)
O6 0.075(3) 0.056(2) 0.085(3) 0.0380(19) 0.043(2) 0.0389(19)
O7 0.049(2) 0.0446(19) 0.098(3) 0.0222(19) 0.023(2) 0.0214(16)
O8 0.045(2) 0.0518(19) 0.092(3) 0.0215(19) 0.017(2) 0.0248(17)
O9 0.078(3) 0.065(3) 0.127(4) 0.017(3) 0.018(3) -0.002(2)
O10 0.220(8) 0.272(8) 0.088(4) 0.112(5) 0.106(5) 0.137(6)
O11 0.066(3) 0.059(2) 0.084(3) 0.028(2) 0.032(2) 0.0139(19)
O12 0.065(3) 0.065(2) 0.072(3) 0.026(2) 0.033(2) 0.0181(18)
Zn1 0.0471(4) 0.0444(3) 0.0703(5) 0.0261(3) 0.0245(4) 0.0260(3)
Zn2 0.0537(4) 0.0414(3) 0.0693(5) 0.0225(3) 0.0316(4) 0.0208(3)

loop_
_atom_type_symbol
_atom_type_description
_atom_type_scat_dispersion_real
_atom_type_scat_dispersion_imag
_atom_type_scat_source
C C 0.0033 0.0016 'International Tables Vol C Tables 4.2.6.8 and 6.1.1.4'
H H 0.0000 0.0000 'International Tables Vol C Tables 4.2.6.8 and 6.1.1.4'
N N 0.0061 0.0033 'International Tables Vol C Tables 4.2.6.8 and 6.1.1.4'
O O 0.0106 0.0060 'International Tables Vol C Tables 4.2.6.8 and 6.1.1.4'
Zn Zn 0.2839 1.4301 'International Tables Vol C Tables 4.2.6.8 and 6.1.1.4'

loop_
_geom_angle_atom_site_label_1
_geom_angle_atom_site_label_2
_geom_angle_atom_site_label_3
_geom_angle
_geom_angle_site_symmetry_1
_geom_angle_site_symmetry_3
N1 C1 C2 123.0(4) . .
C3 C2 C1 120.4(5) . .
C2 C3 C4 115.8(4) . .
C2 C3 C6 120.8(4) . .
C4 C3 C6 123.4(4) . .
C5 C4 C3 120.7(4) . .
N1 C5 C4 123.2(4) . .
C7 C6 C3 126.1(5) . .
C6 C7 C8 126.9(5) . .
C9 C8 C13 116.1(4) . .
C9 C8 C7 119.4(4) . .
C13 C8 C7 124.4(4) . .
C10 C9 C8 121.3(5) . .
C9 C10 C11 121.9(5) . .
C12 C11 C10 116.3(4) . .
C12 C11 C14 119.5(5) . .
C10 C11 C14 124.2(5) . .
C13 C12 C11 122.6(5) . .
C12 C13 C8 121.5(5) . .
C15 C14 C11 126.4(5) . .
C14 C15 C16 125.7(5) . .
C17 C16 C20 115.4(4) . .
C17 C16 C15 119.8(5) . .
C20 C16 C15 124.8(5) . .
C18 C17 C16 121.0(5) . .
N2 C18 C17 123.9(5) . .
N2 C19 C20 122.6(5) . .
C19 C20 C16 121.0(5) . .
O2 C21 O1 118.8(6) . .
O2 C21 C22 120.5(6) . .
O1 C21 C22 120.7(5) . .
O2 C21 Zn1 66.8(3) . .
O1 C21 Zn1 52.4(3) . .
C22 C21 Zn1 170.7(4) . .
C23 C22 C27 116.9(5) . .
C23 C22 C21 121.5(5) . .
C27 C22 C21 121.5(5) . .
C24 C23 C22 122.1(5) . .
C25 C24 C23 120.3(6) . .
C24 C25 O3 125.5(5) . .
C24 C25 C26 118.5(6) . .
O3 C25 C26 116.0(5) . .
C27 C26 C25 120.4(6) . .
C26 C27 C22 121.7(5) . .
O3 C28 C29 110.6(5) . .
C30 C29 C34 117.7(6) . .
C30 C29 C28 120.2(6) . .
C34 C29 C28 122.1(6) . .
C31 C30 C29 121.5(6) . .
C32 C31 C30 119.4(7) . .
C31 C32 C33 122.0(6) . .
C32 C33 C34 118.8(6) . .
C32 C33 C35 119.9(6) . .
C34 C33 C35 121.1(6) . .
C29 C34 C33 120.5(6) . .
O4 C35 C33 109.2(5) . .
O4 C36 C41 117.2(5) . .
O4 C36 C37 124.4(5) . .
C41 C36 C37 118.4(5) . .
C38 C37 C36 119.6(5) . .
C39 C38 C37 122.3(5) . .
C38 C39 C40 117.3(5) . .
C38 C39 C42 120.9(4) . .
C40 C39 C42 121.7(4) . .
C41 C40 C39 121.4(5) . .
C40 C41 C36 120.9(5) . .
O6 C42 O5 125.6(5) . .
O6 C42 C39 116.9(4) . .
O5 C42 C39 117.4(4) . .
O8 C43 O7 124.0(4) . .
O8 C43 C44 118.9(4) . .
O7 C43 C44 117.1(4) . .
C45 C44 C49 117.2(5) . .
C45 C44 C43 121.8(4) . .
C49 C44 C43 121.0(5) . .
C44 C45 C46 122.5(5) . .
C45 C46 C47 119.0(5) . .
C48 C47 C46 120.0(5) . .
C48 C47 O9 126.7(5) . .
C46 C47 O9 113.3(5) . .
C47 C48 C49 119.6(5) . .
C44 C49 C48 121.8(5) . .
O9 C50 C51 105.6(6) . .
C56 C51 C52 117.3(7) . .
C56 C51 C50 118.8(7) . .
C52 C51 C50 123.9(7) . .
C53 C52 C51 120.2(7) . .
C52 C53 C54 121.7(8) . .
C53 C54 C55 117.8(9) . .
C54 C55 C56 122.0(9) . .
C54 C55 C57 109.0(10) . .
C56 C55 C57 124.5(9) . .
C51 C56 C55 120.7(8) . .
O10 C57 C55 99.1(10) . .
C59 C58 C63 120.1(6) . .
C59 C58 O10 128.8(6) . .
C63 C58 O10 111.1(7) . .
C58 C59 C60 120.1(6) . .
C61 C60 C59 120.4(6) . .
C60 C61 C62 117.9(6) . .
C60 C61 C64 120.8(5) . .
C62 C61 C64 121.2(5) . .
C63 C62 C61 120.9(6) . .
C62 C63 C58 120.5(6) . .
O11 C64 O12 119.1(5) . .
O11 C64 C61 122.2(5) . .
O12 C64 C61 118.6(5) . .
O11 C64 Zn2 63.7(3) . 1_444
O12 C64 Zn2 55.5(3) . 1_444
C61 C64 Zn2 174.1(4) . 1_444
C5 N1 C1 116.7(4) . .
C5 N1 Zn2 119.0(3) . .
C1 N1 Zn2 122.3(3) . .
C19 N2 C18 116.1(4) . .
C19 N2 Zn1 120.3(3) . 1_465
C18 N2 Zn1 123.3(3) . 1_465
C21 O1 Zn1 98.3(3) . .
C21 O2 Zn1 83.7(4) . .
C25 O3 C28 117.5(5) . .
C36 O4 C35 116.9(4) . .
C42 O5 Zn2 139.9(3) . 1_556
C42 O6 Zn1 127.0(3) . 1_556
C43 O7 Zn2 143.2(3) . .
C43 O8 Zn1 125.7(3) . .
C50 O9 C47 118.1(5) . .
C57 O10 C58 114.5(9) . .
C64 O11 Zn2 86.6(3) . 1_444
C64 O12 Zn2 94.4(3) . 1_444
O8 Zn1 O6 113.46(17) . 1_554
O8 Zn1 N2 101.99(16) . 1_645
O6 Zn1 N2 97.32(15) 1_554 1_645
O8 Zn1 O1 117.79(15) . .
O6 Zn1 O1 93.05(16) 1_554 .
N2 Zn1 O1 130.36(17) 1_645 .
O8 Zn1 O2 97.07(16) . .
O6 Zn1 O2 146.22(15) 1_554 .
N2 Zn1 O2 89.75(15) 1_645 .
O1 Zn1 O2 58.58(15) . .
O8 Zn1 C21 111.78(16) . .
O6 Zn1 C21 119.57(18) 1_554 .
N2 Zn1 C21 110.14(18) 1_645 .
O1 Zn1 C21 29.32(15) . .
O2 Zn1 C21 29.40(15) . .
O7 Zn2 O5 108.17(15) . 1_554
O7 Zn2 O12 150.87(15) . 1_666
O5 Zn2 O12 99.98(15) 1_554 1_666
O7 Zn2 N1 93.19(15) . .
O5 Zn2 N1 97.77(15) 1_554 .
O12 Zn2 N1 90.24(15) 1_666 .
O7 Zn2 O11 91.05(15) . 1_666
O5 Zn2 O11 156.51(15) 1_554 1_666
O12 Zn2 O11 59.84(14) 1_666 1_666
N1 Zn2 O11 94.40(14) . 1_666
O7 Zn2 C64 120.76(17) . 1_666
O5 Zn2 C64 129.16(16) 1_554 1_666
O12 Zn2 C64 30.12(14) 1_666 1_666
N1 Zn2 C64 92.73(16) . 1_666
O11 Zn2 C64 29.72(14) 1_666 1_666

loop_
_geom_bond_atom_site_label_1
_geom_bond_atom_site_label_2
_geom_bond_distance
_geom_bond_site_symmetry_2
C1 N1 1.340(6) .
C1 C2 1.365(7) .
C2 C3 1.386(6) .
C3 C4 1.383(6) .
C3 C6 1.462(6) .
C4 C5 1.361(6) .
C5 N1 1.332(6) .
C6 C7 1.313(6) .
C7 C8 1.455(6) .
C8 C9 1.403(6) .
C8 C13 1.402(7) .
C9 C10 1.369(6) .
C10 C11 1.394(7) .
C11 C12 1.380(7) .
C11 C14 1.469(6) .
C12 C13 1.359(6) .
C14 C15 1.306(6) .
C15 C16 1.475(6) .
C16 C17 1.362(7) .
C16 C20 1.386(7) .
C17 C18 1.355(6) .
C18 N2 1.331(6) .
C19 N2 1.332(6) .
C19 C20 1.366(6) .
C21 O2 1.256(6) .
C21 O1 1.259(6) .
C21 C22 1.461(7) .
C21 Zn1 2.544(6) .
C22 C23 1.371(7) .
C22 C27 1.392(7) .
C23 C24 1.371(7) .
C24 C25 1.367(7) .
C25 O3 1.372(6) .
C25 C26 1.394(7) .
C26 C27 1.354(8) .
C28 O3 1.400(7) .
C28 C29 1.492(8) .
C29 C30 1.375(9) .
C29 C34 1.375(8) .
C30 C31 1.368(8) .
C31 C32 1.346(8) .
C32 C33 1.337(8) .
C33 C34 1.407(8) .
C33 C35 1.499(7) .
C35 O4 1.426(7) .
C36 O4 1.358(6) .
C36 C41 1.375(7) .
C36 C37 1.379(7) .
C37 C38 1.390(7) .
C38 C39 1.348(7) .
C39 C40 1.394(6) .
C39 C42 1.488(6) .
C40 C41 1.358(7) .
C42 O6 1.263(5) .
C42 O5 1.245(5) .
C43 O8 1.265(5) .
C43 O7 1.255(5) .
C43 C44 1.474(7) .
C44 C45 1.366(7) .
C44 C49 1.381(6) .
C45 C46 1.367(7) .
C46 C47 1.385(7) .
C47 C48 1.360(8) .
C47 O9 1.387(7) .
C48 C49 1.374(7) .
C50 O9 1.384(7) .
C50 C51 1.536(9) .
C51 C56 1.355(9) .
C51 C52 1.352(9) .
C52 C53 1.367(10) .
C53 C54 1.316(11) .
C54 C55 1.338(13) .
C55 C56 1.336(11) .
C55 C57 1.667(13) .
C57 O10 1.203(12) .
C58 C59 1.376(9) .
C58 C63 1.361(8) .
C58 O10 1.436(9) .
C59 C60 1.395(8) .
C60 C61 1.391(7) .
C61 C62 1.397(7) .
C61 C64 1.458(7) .
C62 C63 1.379(8) .
C64 O11 1.239(6) .
C64 O12 1.256(6) .
C64 Zn2 2.496(6) 1_444
N1 Zn2 2.121(4) .
N2 Zn1 2.025(4) 1_465
O1 Zn1 2.036(4) .
O2 Zn1 2.353(4) .
O5 Zn2 1.985(3) 1_556
O6 Zn1 1.961(3) 1_556
O7 Zn2 1.975(3) .
O8 Zn1 1.938(4) .
O11 Zn2 2.241(4) 1_444
O12 Zn2 2.062(4) 1_444
